data_4510376
loop_
_publ_author_name
'Shi, Shao-Ping'
'Zhu, Yan-Yu'
'Sun, Zhen-Gang'
'Zhou, Wei'
'Dai, Lu-Lu'
'Ma, Ming-Xue'
'Li, Wen-Zhu'
'Luo, Hui'
'Sun, Tong'

_publ_section_title
;
 Synthesis, Crystal Structures, and Surface Photovoltage and Molecular
 Recognition Properties of Three Novel Metal Carboxyphosphonates with a 3D
 Pillared-Layered Structure
;
_journal_issue 4
_journal_name_full 'Crystal Growth &amp; Design'
_journal_page_first 1580
_journal_paper_doi 10.1021/cg4015064
_journal_volume 14
_journal_year 2014
_chemical_formula_sum 'C18 H22 Cd3 N2 O13 P2'
_chemical_formula_weight 873.52
_chemical_name_systematic
; 
 ? 
;
_space_group_IT_number 29
_symmetry_cell_setting orthorhombic
_symmetry_space_group_name_Hall 'P 2c -2ac'
_symmetry_space_group_name_H-M 'P c a 21'
_atom_sites_solution_hydrogens geom
_atom_sites_solution_primary direct
_atom_sites_solution_secondary difmap
_audit_creation_method SHELXL-97
_cell_angle_alpha 90.00
_cell_angle_beta 90.00
_cell_angle_gamma 90.00
_cell_formula_units_Z 4
_cell_length_a 10.6837(9)
_cell_length_b 5.1842(4)
_cell_length_c 43.511(4)
_cell_measurement_reflns_used 3038
_cell_measurement_temperature 298(2)
_cell_measurement_theta_max 27.75
_cell_measurement_theta_min 3.75
_cell_volume 2409.9(4)
_computing_cell_refinement 'Bruker SMART'
_computing_data_collection 'Bruker SMART'
_computing_data_reduction 'Bruker SHELXTL'
_computing_molecular_graphics 'Bruker SHELXTL'
_computing_publication_material 'Bruker SHELXTL'
_computing_structure_refinement 'SHELXL-97 (Sheldrick, 1997)'
_computing_structure_solution 'SHELXS-97 (Sheldrick, 1990)'
_diffrn_ambient_temperature 298(2)
_diffrn_measured_fraction_theta_full 0.998
_diffrn_measured_fraction_theta_max 0.998
_diffrn_measurement_device_type 'Smart Apex II CCD'
_diffrn_measurement_method 'omega scans'
_diffrn_radiation_monochromator graphite
_diffrn_radiation_source 'fine-focus sealed tube'
_diffrn_radiation_type MoK\a
_diffrn_radiation_wavelength 0.71073
_diffrn_reflns_av_R_equivalents 0.0501
_diffrn_reflns_av_sigmaI/netI 0.0608
_diffrn_reflns_limit_h_max 9
_diffrn_reflns_limit_h_min -13
_diffrn_reflns_limit_k_max 6
_diffrn_reflns_limit_k_min -6
_diffrn_reflns_limit_l_max 54
_diffrn_reflns_limit_l_min -52
_diffrn_reflns_number 12559
_diffrn_reflns_theta_full 26.50
_diffrn_reflns_theta_max 26.50
_diffrn_reflns_theta_min 0.94
_diffrn_standards_decay_% 0
_diffrn_standards_interval_count 0
_diffrn_standards_interval_time 0
_diffrn_standards_number 0
_exptl_absorpt_coefficient_mu 2.829
_exptl_absorpt_correction_T_max 0.8785
_exptl_absorpt_correction_T_min 0.4554
_exptl_absorpt_correction_type empirical
_exptl_absorpt_process_details sadabs
_exptl_crystal_colour colorless
_exptl_crystal_density_diffrn 2.408
_exptl_crystal_density_method 'not measured'
_exptl_crystal_description block
_exptl_crystal_F_000 1688
_exptl_crystal_size_max 0.33
_exptl_crystal_size_mid 0.06
_exptl_crystal_size_min 0.05
_refine_diff_density_max 1.194
_refine_diff_density_min -2.094
_refine_diff_density_rms 0.245
_refine_ls_abs_structure_details 'Flack H D (1983), Acta Cryst. A39, 876-881'
_refine_ls_abs_structure_Flack 0.40(6)
_refine_ls_extinction_method none
_refine_ls_goodness_of_fit_ref 1.037
_refine_ls_hydrogen_treatment constr
_refine_ls_matrix_type full
_refine_ls_number_parameters 343
_refine_ls_number_reflns 4853
_refine_ls_number_restraints 7
_refine_ls_restrained_S_all 1.037
_refine_ls_R_factor_all 0.0642
_refine_ls_R_factor_gt 0.0548
_refine_ls_shift/su_max 0.002
_refine_ls_shift/su_mean 0.000
_refine_ls_structure_factor_coef Fsqd
_refine_ls_weighting_details 'calc w=1/[\s^2^(Fo^2^)+(0.0999P)^2^+13.4672P] where P=(Fo^2^+2Fc^2^)/3'
_refine_ls_weighting_scheme calc
_refine_ls_wR_factor_gt 0.1465
_refine_ls_wR_factor_ref 0.1561
_reflns_number_gt 4366
_reflns_number_total 4853
_reflns_threshold_expression >2sigma(I)
_cod_data_source_file cg4015064_si_004.cif
_cod_data_source_block szg210
_cod_depositor_comments
;
The following automatic conversions were performed:

'_symmetry_cell_setting' value 'Orthorhombic' changed to
'orthorhombic' according to
/usr/data/users/saulius/automatic-downloads/current/ACS/lib/dictionaries/cif_core.dic
dictionary named 'cif_core.dic' version 2.4.2 from 2011-04-26.

Automatic conversion script
Id: cif_fix_values 2281 2013-09-26 08:29:07Z andrius 
;
_cod_original_cell_volume 2409.9(3)
_cod_original_sg_symbol_H-M 'Pca2(1) '
_cod_database_code 4510376

loop_
_symmetry_equiv_pos_as_xyz
'x, y, z'
'-x, -y, z+1/2'
'x+1/2, -y, z'
'-x+1/2, y, z+1/2'

loop_
_atom_site_label
_atom_site_type_symbol
_atom_site_fract_x
_atom_site_fract_y
_atom_site_fract_z
_atom_site_U_iso_or_equiv
_atom_site_adp_type
_atom_site_occupancy
_atom_site_symmetry_multiplicity
_atom_site_calc_flag
_atom_site_refinement_flags
Cd1 Cd 0.25181(8) 0.38684(16) 0.13555(2) 0.01578(19) Uani 1 1 d .
Cd2 Cd -0.03164(8) 0.33502(16) 0.19234(2) 0.0156(2) Uani 1 1 d .
Cd3 Cd -0.08858(10) -0.4443(2) 0.40693(3) 0.0308(3) Uani 1 1 d .
P1 P 0.4541(3) 0.8910(5) 0.11859(7) 0.0110(6) Uani 1 1 d .
P2 P 0.2561(3) 0.1372(6) 0.20545(8) 0.0151(6) Uani 1 1 d .
O1 O 0.3924(8) 0.7449(17) 0.1457(2) 0.0175(19) Uani 1 1 d .
O2 O 0.4173(9) 1.1739(18) 0.1184(2) 0.025(2) Uani 1 1 d .
O3 O 0.5938(8) 0.8528(15) 0.1153(2) 0.0180(19) Uani 1 1 d .
O4 O 0.0390(11) 1.303(2) -0.0432(3) 0.042(3) Uani 1 1 d .
O5 O 0.2128(10) 1.165(2) -0.0645(2) 0.031(2) Uani 1 1 d .
O6 O 0.0951(8) 0.6251(16) 0.15934(18) 0.0147(18) Uani 1 1 d U
H6A H 0.0420 0.7047 0.1439 0.018 Uiso 1 1 calc R
H6B H 0.1320 0.7607 0.1717 0.018 Uiso 1 1 calc R
O7 O 0.3296(10) -0.0893(18) 0.2172(2) 0.026(2) Uani 1 1 d .
O8 O 0.3209(8) 0.3299(16) 0.18582(19) 0.0181(19) Uani 1 1 d .
O9 O 0.1382(9) 0.0553(17) 0.1887(3) 0.030(2) Uani 1 1 d .
O10 O -0.1384(10) -0.277(2) 0.3578(3) 0.038(3) Uani 1 1 d .
O11 O 0.0344(10) -0.166(2) 0.3802(3) 0.035(3) Uani 1 1 d .
O12 O 0.0461(12) -0.755(3) 0.4177(3) 0.050(3) Uani 1 1 d .
H12B H 0.0505 -0.8579 0.4026 0.075 Uiso 1 1 d R
H12C H 0.1178 -0.6890 0.4210 0.075 Uiso 1 1 d R
O13 O -0.2247(11) -0.754(3) 0.3983(3) 0.050(4) Uani 1 1 d .
H13A H -0.2346 -0.8414 0.4146 0.076 Uiso 1 1 d R
H13C H -0.2942 -0.6887 0.3929 0.076 Uiso 1 1 d R
N1 N 0.2574(9) 0.644(2) 0.0898(2) 0.015(2) Uani 1 1 d .
N2 N 0.1011(9) 0.4920(19) 0.2331(2) 0.016(2) Uani 1 1 d .
C1 C 0.3843(12) 0.734(3) 0.0845(3) 0.020(3) Uani 1 1 d .
H1A H 0.3839 0.8555 0.0675 0.024 Uiso 1 1 calc R
H1B H 0.4360 0.5885 0.0786 0.024 Uiso 1 1 calc R
C2 C 0.2119(13) 0.495(3) 0.0626(3) 0.021(3) Uani 1 1 d .
H2B H 0.1329 0.4130 0.0677 0.026 Uiso 1 1 calc R
H2C H 0.2717 0.3596 0.0579 0.026 Uiso 1 1 calc R
C3 C 0.1941(13) 0.661(2) 0.0346(3) 0.020(3) Uani 1 1 d .
C4 C 0.2688(14) 0.649(3) 0.0093(3) 0.028(3) Uani 1 1 d .
H4A H 0.3329 0.5283 0.0086 0.033 Uiso 1 1 calc R
C5 C 0.2511(16) 0.817(4) -0.0160(3) 0.039(4) Uani 1 1 d .
H5A H 0.3047 0.8109 -0.0328 0.047 Uiso 1 1 calc R
C6 C 0.1541(14) 0.990(3) -0.0153(3) 0.026(3) Uani 1 1 d .
C7 C 0.0737(16) 1.002(4) 0.0094(4) 0.039(4) Uani 1 1 d .
H7B H 0.0067 1.1163 0.0091 0.047 Uiso 1 1 calc R
C8 C 0.0926(15) 0.845(4) 0.0344(3) 0.038(4) Uani 1 1 d .
H8A H 0.0397 0.8572 0.0513 0.046 Uiso 1 1 calc R
C9 C 0.1310(14) 1.158(3) -0.0413(3) 0.027(3) Uani 1 1 d .
C10 C 0.2017(13) 0.303(3) 0.2393(3) 0.023(3) Uani 1 1 d .
H10A H 0.1712 0.1768 0.2540 0.027 Uiso 1 1 calc R
H10B H 0.2717 0.3922 0.2487 0.027 Uiso 1 1 calc R
C11 C 0.0546(14) 0.615(3) 0.2620(4) 0.028(3) Uani 1 1 d .
H11A H -0.0191 0.7166 0.2574 0.033 Uiso 1 1 calc R
H11B H 0.1184 0.7304 0.2699 0.033 Uiso 1 1 calc R
C12 C 0.0219(13) 0.418(3) 0.2868(4) 0.028(3) Uani 1 1 d .
C13 C -0.0772(12) 0.245(3) 0.2853(3) 0.025(3) Uani 1 1 d .
H13B H -0.1300 0.2495 0.2683 0.030 Uiso 1 1 calc R
C14 C -0.0998(15) 0.067(3) 0.3080(4) 0.033(4) Uani 1 1 d .
H14A H -0.1687 -0.0427 0.3068 0.040 Uiso 1 1 calc R
C15 C -0.0182(12) 0.053(2) 0.3328(3) 0.018(3) Uani 1 1 d .
C16 C 0.0831(14) 0.217(3) 0.3361(4) 0.029(3) Uani 1 1 d .
H16A H 0.1357 0.2067 0.3530 0.034 Uiso 1 1 calc R
C17 C 0.1037(13) 0.402(3) 0.3126(3) 0.026(3) Uani 1 1 d .
H17A H 0.1714 0.5141 0.3140 0.032 Uiso 1 1 calc R
C18 C -0.0430(14) -0.144(3) 0.3580(3) 0.029(3) Uani 1 1 d .

loop_
_atom_site_aniso_label
_atom_site_aniso_U_11
_atom_site_aniso_U_22
_atom_site_aniso_U_33
_atom_site_aniso_U_23
_atom_site_aniso_U_13
_atom_site_aniso_U_12
Cd1 0.0124(4) 0.0156(4) 0.0194(4) -0.0001(4) 0.0004(3) 0.0003(3)
Cd2 0.0123(4) 0.0169(4) 0.0177(4) -0.0011(4) 0.0006(4) -0.0004(3)
Cd3 0.0370(6) 0.0286(6) 0.0267(5) -0.0009(4) 0.0021(5) 0.0000(5)
P1 0.0098(14) 0.0061(13) 0.0172(15) -0.0008(11) 0.0002(11) 0.0028(10)
P2 0.0128(15) 0.0139(15) 0.0184(16) 0.0003(12) 0.0013(12) 0.0020(12)
O1 0.019(5) 0.013(4) 0.020(5) 0.005(3) 0.008(4) 0.003(3)
O2 0.017(5) 0.026(5) 0.031(5) -0.003(4) 0.000(4) 0.015(4)
O3 0.012(4) 0.010(4) 0.032(5) -0.003(4) -0.008(4) 0.000(3)
O4 0.042(7) 0.045(8) 0.038(7) 0.007(5) 0.001(5) 0.025(6)
O5 0.021(5) 0.045(7) 0.027(5) 0.012(5) 0.002(4) 0.004(4)
O6 0.015(2) 0.014(2) 0.015(2) 0.0002(10) -0.0003(10) -0.0003(10)
O7 0.046(7) 0.023(5) 0.010(4) -0.003(3) 0.001(4) 0.025(4)
O8 0.017(4) 0.015(4) 0.022(5) 0.005(3) 0.002(3) -0.011(3)
O9 0.026(5) 0.021(5) 0.044(6) -0.013(5) -0.001(5) 0.000(4)
O10 0.031(6) 0.044(7) 0.038(6) 0.009(5) -0.005(5) -0.004(5)
O11 0.031(6) 0.040(6) 0.034(6) 0.007(5) 0.011(5) 0.005(4)
O12 0.053(8) 0.042(7) 0.056(8) -0.017(6) -0.009(6) 0.011(6)
O13 0.039(7) 0.045(7) 0.067(9) 0.009(6) -0.024(6) -0.018(6)
N1 0.008(5) 0.023(6) 0.016(5) 0.001(4) -0.005(4) -0.003(4)
N2 0.017(5) 0.008(4) 0.023(5) 0.000(4) 0.004(4) 0.002(4)
C1 0.014(6) 0.022(7) 0.024(7) -0.001(6) 0.000(5) -0.007(5)
C2 0.026(7) 0.016(6) 0.023(7) -0.005(5) -0.005(5) -0.002(5)
C3 0.023(7) 0.015(6) 0.021(6) 0.001(5) -0.011(5) -0.007(5)
C4 0.024(7) 0.042(9) 0.017(7) 0.005(6) 0.002(5) 0.012(6)
C5 0.029(8) 0.074(12) 0.013(7) 0.004(7) 0.002(6) 0.017(8)
C6 0.029(7) 0.029(8) 0.021(7) 0.007(6) -0.002(6) -0.009(6)
C7 0.028(8) 0.053(10) 0.036(9) -0.001(8) 0.008(7) 0.006(8)
C8 0.027(8) 0.074(13) 0.014(7) -0.005(7) -0.004(6) 0.021(8)
C9 0.025(7) 0.028(8) 0.028(8) -0.008(6) 0.000(6) -0.010(6)
C10 0.025(7) 0.027(7) 0.017(6) 0.008(5) -0.002(5) 0.002(6)
C11 0.022(7) 0.023(7) 0.037(8) -0.004(6) -0.007(6) 0.008(6)
C12 0.020(7) 0.029(7) 0.035(8) 0.000(6) 0.013(6) 0.011(6)
C13 0.011(6) 0.039(8) 0.025(7) -0.006(6) -0.002(5) 0.005(6)
C14 0.033(9) 0.037(9) 0.030(8) -0.013(7) -0.001(6) 0.000(6)
C15 0.018(6) 0.023(7) 0.013(6) 0.003(5) -0.002(5) 0.006(5)
C16 0.029(7) 0.017(7) 0.040(9) -0.007(6) 0.005(7) -0.003(6)
C17 0.019(7) 0.031(8) 0.030(8) -0.007(6) 0.003(6) 0.001(6)
C18 0.029(8) 0.040(9) 0.018(7) -0.006(6) 0.004(6) 0.002(7)

loop_
_atom_type_symbol
_atom_type_description
_atom_type_scat_dispersion_real
_atom_type_scat_dispersion_imag
_atom_type_scat_source
C C 0.0033 0.0016 'International Tables Vol C Tables 4.2.6.8 and 6.1.1.4'
H H 0.0000 0.0000 'International Tables Vol C Tables 4.2.6.8 and 6.1.1.4'
N N 0.0061 0.0033 'International Tables Vol C Tables 4.2.6.8 and 6.1.1.4'
O O 0.0106 0.0060 'International Tables Vol C Tables 4.2.6.8 and 6.1.1.4'
P P 0.1023 0.0942 'International Tables Vol C Tables 4.2.6.8 and 6.1.1.4'
Cd Cd -0.8075 1.2024 'International Tables Vol C Tables 4.2.6.8 and 6.1.1.4'

loop_
_geom_angle_atom_site_label_1
_geom_angle_atom_site_label_2
_geom_angle_atom_site_label_3
_geom_angle
_geom_angle_site_symmetry_1
_geom_angle_site_symmetry_3
O2 Cd1 O3 100.9(3) 1_545 3_465
O2 Cd1 O6 172.1(3) 1_545 .
O3 Cd1 O6 85.9(3) 3_465 .
O2 Cd1 O8 90.0(3) 1_545 .
O3 Cd1 O8 122.1(3) 3_465 .
O6 Cd1 O8 83.0(3) . .
O2 Cd1 N1 88.7(4) 1_545 .
O3 Cd1 N1 90.0(3) 3_465 .
O6 Cd1 N1 95.3(3) . .
O8 Cd1 N1 147.5(3) . .
O2 Cd1 O1 87.0(3) 1_545 .
O3 Cd1 O1 161.3(3) 3_465 .
O6 Cd1 O1 87.6(3) . .
O8 Cd1 O1 74.4(3) . .
N1 Cd1 O1 73.1(3) . .
O1 Cd2 O7 95.4(3) 3_465 3_455
O1 Cd2 O9 96.1(3) 3_465 .
O7 Cd2 O9 101.2(4) 3_455 .
O1 Cd2 O8 77.5(3) 3_465 3_465
O7 Cd2 O8 92.0(4) 3_455 3_465
O9 Cd2 O8 165.8(3) . 3_465
O1 Cd2 N2 161.5(3) 3_465 .
O7 Cd2 N2 103.1(3) 3_455 .
O9 Cd2 N2 78.6(3) . .
O8 Cd2 N2 103.4(3) 3_465 .
O1 Cd2 O6 77.5(3) 3_465 .
O7 Cd2 O6 171.1(3) 3_455 .
O9 Cd2 O6 85.0(3) . .
O8 Cd2 O6 81.3(3) 3_465 .
N2 Cd2 O6 84.3(3) . .
O13 Cd3 O12 86.3(5) . .
O13 Cd3 O11 139.3(5) . .
O12 Cd3 O11 101.2(5) . .
O13 Cd3 O5 99.7(5) . 2_565
O12 Cd3 O5 135.4(5) . 2_565
O11 Cd3 O5 102.0(4) . 2_565
O13 Cd3 O4 122.3(5) . 2_565
O12 Cd3 O4 83.3(4) . 2_565
O11 Cd3 O4 98.3(5) . 2_565
O5 Cd3 O4 56.0(4) 2_565 2_565
O13 Cd3 O10 87.9(4) . .
O12 Cd3 O10 127.2(5) . .
O11 Cd3 O10 55.6(4) . .
O5 Cd3 O10 97.3(4) 2_565 .
O4 Cd3 O10 140.4(4) 2_565 .
O13 Cd3 C9 115.3(5) . 2_565
O12 Cd3 C9 109.1(5) . 2_565
O11 Cd3 C9 99.9(4) . 2_565
O5 Cd3 C9 29.2(4) 2_565 2_565
O4 Cd3 C9 26.9(4) 2_565 2_565
O10 Cd3 C9 120.5(4) . 2_565
O3 P1 O2 112.4(5) . .
O3 P1 O1 115.4(5) . .
O2 P1 O1 111.5(5) . .
O3 P1 C1 105.3(6) . .
O2 P1 C1 108.4(6) . .
O1 P1 C1 102.9(5) . .
O8 P2 O7 118.5(6) . .
O8 P2 O9 107.4(6) . .
O7 P2 O9 112.3(6) . .
O8 P2 C10 107.4(6) . .
O7 P2 C10 105.3(6) . .
O9 P2 C10 105.0(6) . .
P1 O1 Cd2 129.0(5) . 3_565
P1 O1 Cd1 120.0(5) . .
Cd2 O1 Cd1 104.4(3) 3_565 .
P1 O2 Cd1 133.4(6) . 1_565
P1 O3 Cd1 140.1(6) . 3_565
C9 O4 Cd3 94.2(10) . 2_564
C9 O5 Cd3 92.7(9) . 2_564
Cd1 O6 Cd2 109.2(3) . .
Cd1 O6 H6A 109.8 . .
Cd2 O6 H6A 109.8 . .
Cd1 O6 H6B 109.8 . .
Cd2 O6 H6B 109.8 . .
H6A O6 H6B 108.3 . .
P2 O7 Cd2 128.9(5) . 3
P2 O8 Cd1 118.6(5) . .
P2 O8 Cd2 137.4(5) . 3_565
Cd1 O8 Cd2 103.4(3) . 3_565
P2 O9 Cd2 116.1(5) . .
C18 O10 Cd3 90.7(9) . .
C18 O11 Cd3 94.0(9) . .
Cd3 O12 H12B 109.2 . .
Cd3 O12 H12C 109.3 . .
H12B O12 H12C 109.5 . .
Cd3 O13 H13A 109.1 . .
Cd3 O13 H13C 109.5 . .
H13A O13 H13C 109.5 . .
C1 N1 C2 110.1(10) . .
C1 N1 Cd1 109.5(7) . .
C2 N1 Cd1 111.1(7) . .
C10 N2 C11 111.7(10) . .
C10 N2 Cd2 109.8(8) . .
C11 N2 Cd2 124.6(8) . .
N1 C1 P1 113.0(9) . .
N1 C1 H1A 109.0 . .
P1 C1 H1A 109.0 . .
N1 C1 H1B 109.0 . .
P1 C1 H1B 109.0 . .
H1A C1 H1B 107.8 . .
N1 C2 C3 112.6(10) . .
N1 C2 H2B 109.1 . .
C3 C2 H2B 109.1 . .
N1 C2 H2C 109.1 . .
C3 C2 H2C 109.1 . .
H2B C2 H2C 107.8 . .
C4 C3 C8 117.6(13) . .
C4 C3 C2 123.8(13) . .
C8 C3 C2 118.6(13) . .
C3 C4 C5 121.5(14) . .
C3 C4 H4A 119.2 . .
C5 C4 H4A 119.2 . .
C6 C5 C4 119.2(14) . .
C6 C5 H5A 120.4 . .
C4 C5 H5A 120.4 . .
C5 C6 C7 121.2(14) . .
C5 C6 C9 120.5(14) . .
C7 C6 C9 118.3(15) . .
C8 C7 C6 119.9(15) . .
C8 C7 H7B 120.0 . .
C6 C7 H7B 120.0 . .
C7 C8 C3 120.5(14) . .
C7 C8 H8A 119.8 . .
C3 C8 H8A 119.8 . .
O4 C9 O5 116.8(14) . .
O4 C9 C6 123.6(14) . .
O5 C9 C6 119.6(14) . .
O4 C9 Cd3 58.9(8) . 2_564
O5 C9 Cd3 58.1(7) . 2_564
C6 C9 Cd3 175.8(11) . 2_564
N2 C10 P2 113.6(9) . .
N2 C10 H10A 108.8 . .
P2 C10 H10A 108.8 . .
N2 C10 H10B 108.8 . .
P2 C10 H10B 108.8 . .
H10A C10 H10B 107.7 . .
N2 C11 C12 112.8(11) . .
N2 C11 H11A 109.0 . .
C12 C11 H11A 109.0 . .
N2 C11 H11B 109.0 . .
C12 C11 H11B 109.0 . .
H11A C11 H11B 107.8 . .
C13 C12 C17 117.8(14) . .
C13 C12 C11 124.9(14) . .
C17 C12 C11 117.1(13) . .
C14 C13 C12 122.2(14) . .
C14 C13 H13B 118.9 . .
C12 C13 H13B 118.9 . .
C13 C14 C15 118.9(14) . .
C13 C14 H14A 120.6 . .
C15 C14 H14A 120.6 . .
C16 C15 C14 122.7(14) . .
C16 C15 C18 118.3(12) . .
C14 C15 C18 119.0(13) . .
C15 C16 C17 117.5(14) . .
C15 C16 H16A 121.2 . .
C17 C16 H16A 121.2 . .
C16 C17 C12 120.8(13) . .
C16 C17 H17A 119.6 . .
C12 C17 H17A 119.6 . .
O10 C18 O11 119.5(15) . .
O10 C18 C15 121.0(13) . .
O11 C18 C15 119.5(13) . .

loop_
_geom_bond_atom_site_label_1
_geom_bond_atom_site_label_2
_geom_bond_distance
_geom_bond_site_symmetry_2
Cd1 O2 2.214(9) 1_545
Cd1 O3 2.274(8) 3_465
Cd1 O6 2.324(8) .
Cd1 O8 2.327(8) .
Cd1 N1 2.397(10) .
Cd1 O1 2.428(9) .
Cd2 O1 2.226(9) 3_465
Cd2 O7 2.234(9) 3_455
Cd2 O9 2.328(10) .
Cd2 O8 2.363(8) 3_465
Cd2 N2 2.413(11) .
Cd2 O6 2.481(8) .
Cd3 O13 2.199(12) .
Cd3 O12 2.210(13) .
Cd3 O11 2.272(11) .
Cd3 O5 2.323(10) 2_565
Cd3 O4 2.348(12) 2_565
Cd3 O10 2.367(11) .
Cd3 C9 2.735(16) 2_565
P1 O3 1.512(9) .
P1 O2 1.519(9) .
P1 O1 1.548(9) .
P1 C1 1.850(13) .
P2 O8 1.485(8) .
P2 O7 1.502(9) .
P2 O9 1.516(10) .
P2 C10 1.803(14) .
O1 Cd2 2.226(9) 3_565
O2 Cd1 2.214(9) 1_565
O3 Cd1 2.274(8) 3_565
O4 C9 1.241(19) .
O4 Cd3 2.348(12) 2_564
O5 C9 1.336(18) .
O5 Cd3 2.323(10) 2_564
O6 H6A 0.9700 .
O6 H6B 0.9700 .
O7 Cd2 2.234(9) 3
O8 Cd2 2.363(8) 3_565
O10 C18 1.232(19) .
O11 C18 1.275(18) .
O12 H12B 0.8500 .
O12 H12C 0.8500 .
O13 H13A 0.8502 .
O13 H13C 0.8499 .
N1 C1 1.452(15) .
N1 C2 1.496(16) .
N2 C10 1.479(17) .
N2 C11 1.493(18) .
C1 H1A 0.9700 .
C1 H1B 0.9700 .
C2 C3 1.504(19) .
C2 H2B 0.9700 .
C2 H2C 0.9700 .
C3 C4 1.36(2) .
C3 C8 1.44(2) .
C4 C5 1.41(2) .
C4 H4A 0.9300 .
C5 C6 1.37(2) .
C5 H5A 0.9300 .
C6 C7 1.38(2) .
C6 C9 1.45(2) .
C7 C8 1.37(2) .
C7 H7B 0.9300 .
C8 H8A 0.9300 .
C9 Cd3 2.735(16) 2_564
C10 H10A 0.9700 .
C10 H10B 0.9700 .
C11 C12 1.52(2) .
C11 H11A 0.9700 .
C11 H11B 0.9700 .
C12 C13 1.39(2) .
C12 C17 1.42(2) .
C13 C14 1.37(2) .
C13 H13B 0.9300 .
C14 C15 1.39(2) .
C14 H14A 0.9300 .
C15 C16 1.38(2) .
C15 C18 1.52(2) .
C16 C17 1.42(2) .
C16 H16A 0.9300 .
C17 H17A 0.9300 .

loop_
_geom_hbond_atom_site_label_D
_geom_hbond_atom_site_label_H
_geom_hbond_atom_site_label_A
_geom_hbond_distance_DH
_geom_hbond_distance_HA
_geom_hbond_distance_DA
_geom_hbond_angle_DHA
_geom_hbond_site_symmetry_A
O6 H6A O2 0.97 1.85 2.804(13) 169.4 3_475
O6 H6B O9 0.97 1.70 2.611(12) 155.4 1_565
O12 H12B O11 0.85 1.88 2.689(17) 158.8 1_545
O12 H12C O5 0.85 2.06 2.721(17) 134.1 4_535
O13 H13A O5 0.85 1.92 2.678(18) 147.6 2
O13 H13C O11 0.85 2.06 2.724(16) 135.0 3_445
